data_4518315
loop_
_publ_author_name
'Huang, Ya-Zi'
'Shi, Lin-Xi'
'Wang, Jin-Yun'
'Su, Hai-Feng'
'Chen, Zhong-Ning'

_publ_section_title
;
 Elaborate Design of Ag<sub>8</sub>Au<sub>10</sub> Cluster [2]Catenane
 Phosphors for High-Efficiency Light-Emitting Devices.
;
_journal_issue 51
_journal_name_full 'ACS applied materials &amp; interfaces'
_journal_page_first 57264
_journal_page_last 57270
_journal_paper_doi 10.1021/acsami.0c17091
_journal_volume 12
_journal_year 2020
_chemical_formula_sum 'C204 H220 Ag4 Au6 N10'
_chemical_formula_weight 4425.17
_space_group_crystal_system monoclinic
_space_group_IT_number 15
_space_group_name_Hall '-C 2yc'
_space_group_name_H-M_alt 'C 1 2/c 1'
_atom_sites_solution_hydrogens geom
_audit_creation_method SHELXL-2016/6
_cell_angle_alpha 90
_cell_angle_beta 100.445(3)
_cell_angle_gamma 90
_cell_formula_units_Z 4
_cell_length_a 51.903(5)
_cell_length_b 12.6220(14)
_cell_length_c 40.038(3)
_cell_measurement_reflns_used 9881
_cell_measurement_temperature 100(2)
_cell_measurement_theta_max 25.27
_cell_measurement_theta_min 2.37
_cell_volume 25795(4)
_computing_structure_refinement 'SHELXL-2016/6 (Sheldrick, 2016)'
_computing_structure_solution 'SHELXT 2014/5 (Sheldrick, 2014)'
_diffrn_ambient_temperature 100(2)
_diffrn_measured_fraction_theta_full 0.998
_diffrn_measured_fraction_theta_max 0.994
_diffrn_measurement_device_type 'Bruker APEX-II CCD'
_diffrn_measurement_method '\f and \w scans'
_diffrn_radiation_type MoK\a
_diffrn_radiation_wavelength 0.71073
_diffrn_reflns_av_R_equivalents 0.1007
_diffrn_reflns_av_unetI/netI 0.1380
_diffrn_reflns_Laue_measured_fraction_full 0.998
_diffrn_reflns_Laue_measured_fraction_max 0.994
_diffrn_reflns_limit_h_max 60
_diffrn_reflns_limit_h_min -64
_diffrn_reflns_limit_k_max 13
_diffrn_reflns_limit_k_min -15
_diffrn_reflns_limit_l_max 49
_diffrn_reflns_limit_l_min -46
_diffrn_reflns_number 77881
_diffrn_reflns_point_group_measured_fraction_full 0.998
_diffrn_reflns_point_group_measured_fraction_max 0.994
_diffrn_reflns_theta_full 25.242
_diffrn_reflns_theta_max 26.404
_diffrn_reflns_theta_min 2.158
_exptl_absorpt_coefficient_mu 3.733
_exptl_absorpt_correction_T_max 0.7454
_exptl_absorpt_correction_T_min 0.6396
_exptl_absorpt_correction_type multi-scan
_exptl_crystal_colour yellow
_exptl_crystal_density_diffrn 1.139
_exptl_crystal_description block
_exptl_crystal_F_000 8704
_exptl_crystal_size_max 0.150
_exptl_crystal_size_mid 0.080
_exptl_crystal_size_min 0.070
_platon_squeeze_details
;
The unit cell contains solvent moleclues and eight (HNEt3)+ cations which have been treated as 
a diffuse contribution to the overall scattering without specific atom 
positions by SQUEEZE/PLATON.
;
_refine_diff_density_max 4.064
_refine_diff_density_min -1.244
_refine_diff_density_rms 0.166
_refine_ls_extinction_method none
_refine_ls_goodness_of_fit_ref 1.078
_refine_ls_hydrogen_treatment constr
_refine_ls_matrix_type full
_refine_ls_number_parameters 946
_refine_ls_number_reflns 26328
_refine_ls_number_restraints 256
_refine_ls_restrained_S_all 1.075
_refine_ls_R_factor_all 0.1709
_refine_ls_R_factor_gt 0.0896
_refine_ls_shift/su_max 0.003
_refine_ls_shift/su_mean 0.000
_refine_ls_structure_factor_coef Fsqd
_refine_ls_weighting_details 'w=1/[\s^2^(Fo^2^)+(0.1213P)^2^] where P=(Fo^2^+2Fc^2^)/3'
_refine_ls_weighting_scheme calc
_refine_ls_wR_factor_gt 0.2331
_refine_ls_wR_factor_ref 0.2668
_reflns_Friedel_coverage 0.000
_reflns_number_gt 12552
_reflns_number_total 26328
_reflns_threshold_expression 'I > 2\s(I)'
_cod_data_source_file am0c17091_si_002.cif
_cod_data_source_block Au6Ag4
_cod_depositor_comments 'Adding full bibliography for 4518314--4518316.cif.'
_cod_original_sg_symbol_H-M 'C 2/c'
_cod_database_code 4518315
_shelx_shelxl_version_number 2016/6
_shelx_space_group_comment
;
The symmetry employed for this shelxl refinement is uniquely defined
by the following loop, which should always be used as a source of
symmetry information in preference to the above space-group names.
They are only intended as comments.
;
_shelx_estimated_absorpt_t_min 0.604
_shelx_estimated_absorpt_t_max 0.780
_platon_squeeze_void_probe_radius 1.20

loop_
_space_group_symop_operation_xyz
'x, y, z'
'-x, y, -z+1/2'
'x+1/2, y+1/2, z'
'-x+1/2, y+1/2, -z+1/2'
'-x, -y, -z'
'x, -y, z-1/2'
'-x+1/2, -y+1/2, -z'
'x+1/2, -y+1/2, z-1/2'

loop_
_atom_site_label
_atom_site_type_symbol
_atom_site_fract_x
_atom_site_fract_y
_atom_site_fract_z
_atom_site_U_iso_or_equiv
_atom_site_adp_type
_atom_site_occupancy
_atom_site_site_symmetry_order
_atom_site_calc_flag
_atom_site_refinement_flags_posn
_atom_site_refinement_flags_adp
_atom_site_refinement_flags_occupancy
_atom_site_disorder_assembly
_atom_site_disorder_group
Au1 Au 0.40288(2) 0.48632(6) 0.73664(2) 0.0668(2) Uani 1 1 d . . . . .
Au2 Au 0.40597(2) 0.18727(6) 0.76047(2) 0.0698(2) Uani 1 1 d . . . . .
Au3 Au 0.52928(2) 0.34055(7) 0.74999(2) 0.0881(3) Uani 1 1 d . . . . .
Ag1 Ag 0.58116(2) 0.30543(12) 0.79932(2) 0.0738(4) Uani 1 1 d . . . . .
Ag2 Ag 0.43221(2) 0.36626(12) 0.79749(2) 0.0781(4) Uani 1 1 d . . . . .
N1 N 0.4951(2) 0.1955(12) 0.8549(2) 0.083(5) Uani 1 1 d . . . . .
H1A H 0.490055 0.210322 0.833192 0.100 Uiso 1 1 calc R U . . .
N2 N 0.4667(2) 0.4835(11) 0.6432(2) 0.075(4) Uani 1 1 d . . . . .
H2A H 0.467647 0.473828 0.665144 0.090 Uiso 1 1 calc R U . . .
N3 N 0.3773(2) 0.2765(9) 0.8507(2) 0.049(2) Uani 1 1 d . U . . .
H3A H 0.384322 0.255870 0.833375 0.059 Uiso 1 1 calc R U . . .
N4 N 0.34965(19) 0.3941(9) 0.6460(3) 0.052(2) Uani 1 1 d . U . . .
H4A H 0.360659 0.416281 0.663970 0.063 Uiso 1 1 calc R U . . .
C1 C 0.4245(2) 0.1747(13) 0.8092(3) 0.065(4) Uani 1 1 d . . . . .
C2 C 0.4367(2) 0.1713(14) 0.8373(3) 0.077(5) Uani 1 1 d . . . . .
C3 C 0.4512(2) 0.1468(13) 0.8711(3) 0.068(5) Uani 1 1 d . . . . .
C4 C 0.4406(2) 0.1162(13) 0.8976(3) 0.065(4) Uani 1 1 d . . . . .
H4B H 0.422083 0.109284 0.894017 0.078 Uiso 1 1 calc R U . . .
C5 C 0.4547(3) 0.0932(13) 0.9305(3) 0.062(4) Uani 1 1 d . . . . .
C6 C 0.4400(3) 0.0552(16) 0.9573(3) 0.078(5) Uani 1 1 d . . . . .
C7 C 0.4258(3) -0.0501(17) 0.9465(4) 0.105(7) Uani 1 1 d . . . . .
H7A H 0.416373 -0.073671 0.964258 0.158 Uiso 1 1 calc R U . . .
H7B H 0.413306 -0.039425 0.925252 0.158 Uiso 1 1 calc R U . . .
H7C H 0.438641 -0.104017 0.943030 0.158 Uiso 1 1 calc R U . . .
C8 C 0.4193(3) 0.1413(13) 0.9635(4) 0.073(5) Uani 1 1 d . . . . .
H8A H 0.409867 0.116121 0.981061 0.109 Uiso 1 1 calc R U . . .
H8B H 0.428402 0.207621 0.971022 0.109 Uiso 1 1 calc R U . . .
H8C H 0.406907 0.153625 0.942371 0.109 Uiso 1 1 calc R U . . .
C9 C 0.4596(3) 0.0387(19) 0.9924(4) 0.124(9) Uani 1 1 d . . . . .
H9A H 0.449763 0.013954 1.009617 0.186 Uiso 1 1 calc R U . . .
H9B H 0.472851 -0.014057 0.989483 0.186 Uiso 1 1 calc R U . . .
H9C H 0.468184 0.106070 0.999703 0.186 Uiso 1 1 calc R U . . .
C10 C 0.4822(2) 0.1121(12) 0.9361(3) 0.058(4) Uani 1 1 d . . . . .
H10A H 0.492263 0.105253 0.958243 0.070 Uiso 1 1 calc R U . . .
C11 C 0.4940(2) 0.1400(14) 0.9096(3) 0.068(5) Uani 1 1 d . . . . .
C12 C 0.4787(3) 0.1625(14) 0.8767(3) 0.070(5) Uani 1 1 d . . . . .
C13 C 0.5209(2) 0.1661(13) 0.9069(3) 0.069(5) Uani 1 1 d . . . . .
C14 C 0.5201(3) 0.2012(14) 0.8725(3) 0.072(5) Uani 1 1 d . . . . .
C15 C 0.5440(2) 0.1653(11) 0.9285(3) 0.054(4) Uani 1 1 d . . . . .
H15A H 0.544332 0.145138 0.951417 0.064 Uiso 1 1 calc R U . . .
C16 C 0.5675(3) 0.1929(12) 0.9186(3) 0.059(4) Uani 1 1 d . . . . .
C17 C 0.5937(3) 0.1914(15) 0.9441(3) 0.073(5) Uani 1 1 d . . . . .
C18 C 0.5906(3) 0.2539(17) 0.9748(3) 0.094(6) Uani 1 1 d . . . . .
H18A H 0.607181 0.253358 0.991133 0.141 Uiso 1 1 calc R U . . .
H18B H 0.585879 0.327040 0.968222 0.141 Uiso 1 1 calc R U . . .
H18C H 0.576812 0.222136 0.985335 0.141 Uiso 1 1 calc R U . . .
C19 C 0.5999(3) 0.0722(16) 0.9541(4) 0.099(7) Uani 1 1 d . . . . .
H19A H 0.601922 0.031827 0.933772 0.148 Uiso 1 1 calc R U . . .
H19B H 0.616229 0.068327 0.970787 0.148 Uiso 1 1 calc R U . . .
H19C H 0.585547 0.042266 0.963849 0.148 Uiso 1 1 calc R U . . .
C20 C 0.6163(3) 0.2358(14) 0.9279(4) 0.076(5) Uani 1 1 d . . . . .
H20A H 0.617994 0.193704 0.907821 0.114 Uiso 1 1 calc R U . . .
H20B H 0.612639 0.309671 0.921207 0.114 Uiso 1 1 calc R U . . .
H20C H 0.632742 0.232046 0.944423 0.114 Uiso 1 1 calc R U . . .
C21 C 0.5662(3) 0.2221(11) 0.8836(3) 0.055(4) Uani 1 1 d . . . . .
H21A H 0.581922 0.240610 0.876118 0.066 Uiso 1 1 calc R U . . .
C22 C 0.5432(2) 0.2244(16) 0.8607(3) 0.082(4) Uani 1 1 d . U . . .
C23 C 0.5418(2) 0.2560(16) 0.8270(3) 0.087(4) Uani 1 1 d . U . . .
C24 C 0.5363(2) 0.2891(17) 0.7976(3) 0.094(4) Uani 1 1 d . U . . .
C25 C 0.5237(2) 0.3940(16) 0.7039(3) 0.084(4) Uani 1 1 d . U . . .
C26 C 0.5207(2) 0.4258(15) 0.6736(3) 0.078(3) Uani 1 1 d . U . . .
C27 C 0.5128(3) 0.4557(15) 0.6384(3) 0.080(3) Uani 1 1 d . U . . .
C28 C 0.5304(3) 0.4485(14) 0.6147(3) 0.076(3) Uani 1 1 d . U . . .
H28A H 0.548172 0.429185 0.622577 0.091 Uiso 1 1 calc R U . . .
C29 C 0.5218(2) 0.4695(14) 0.5803(3) 0.071(3) Uani 1 1 d . U . . .
C30 C 0.5408(2) 0.4622(14) 0.5548(3) 0.068(5) Uani 1 1 d . . . . .
C31 C 0.5309(3) 0.3886(14) 0.5270(3) 0.077(5) Uani 1 1 d . . . . .
H31A H 0.543291 0.385297 0.511222 0.116 Uiso 1 1 calc R U . . .
H31B H 0.528917 0.317856 0.536301 0.116 Uiso 1 1 calc R U . . .
H31C H 0.513865 0.413485 0.514860 0.116 Uiso 1 1 calc R U . . .
C32 C 0.5434(3) 0.5809(15) 0.5406(4) 0.084(5) Uani 1 1 d . . . . .
H32A H 0.550020 0.628479 0.559535 0.126 Uiso 1 1 calc R U . . .
H32B H 0.555519 0.580768 0.524465 0.126 Uiso 1 1 calc R U . . .
H32C H 0.526126 0.605523 0.529074 0.126 Uiso 1 1 calc R U . . .
C33 C 0.5688(2) 0.4295(14) 0.5725(3) 0.071(5) Uani 1 1 d . . . . .
H33A H 0.575165 0.479219 0.591010 0.106 Uiso 1 1 calc R U . . .
H33B H 0.568336 0.357833 0.581824 0.106 Uiso 1 1 calc R U . . .
H33C H 0.580596 0.430810 0.555999 0.106 Uiso 1 1 calc R U . . .
C34 C 0.4962(2) 0.4986(13) 0.5693(3) 0.069(3) Uani 1 1 d . U . . .
H34A H 0.490607 0.518738 0.546243 0.083 Uiso 1 1 calc R U . . .
C35 C 0.4783(3) 0.4992(14) 0.5910(3) 0.072(3) Uani 1 1 d . U . . .
C36 C 0.4872(3) 0.4753(14) 0.6259(3) 0.076(3) Uani 1 1 d . U . . .
C37 C 0.4443(3) 0.5095(14) 0.6204(3) 0.075(5) Uani 1 1 d . . . . .
C38 C 0.4501(2) 0.5187(12) 0.5880(3) 0.061(4) Uani 1 1 d . . . . .
C39 C 0.4305(2) 0.5455(12) 0.5608(3) 0.055(4) Uani 1 1 d . . . . .
H39A H 0.434726 0.554390 0.538834 0.066 Uiso 1 1 calc R U . . .
C40 C 0.4056(2) 0.5591(13) 0.5650(3) 0.065(4) Uani 1 1 d . . . . .
C41 C 0.3823(3) 0.5899(13) 0.5365(3) 0.061(4) Uani 1 1 d . . . . .
C42 C 0.3606(3) 0.5122(15) 0.5317(4) 0.086(6) Uani 1 1 d . . . . .
H42A H 0.354226 0.503251 0.553074 0.128 Uiso 1 1 calc R U . . .
H42B H 0.346354 0.537747 0.514094 0.128 Uiso 1 1 calc R U . . .
H42C H 0.366963 0.443959 0.524690 0.128 Uiso 1 1 calc R U . . .
C43 C 0.3713(4) 0.6973(16) 0.5447(4) 0.102(7) Uani 1 1 d . . . . .
H43A H 0.385312 0.750212 0.548034 0.154 Uiso 1 1 calc R U . . .
H43B H 0.357476 0.719177 0.525917 0.154 Uiso 1 1 calc R U . . .
H43C H 0.363914 0.691260 0.565545 0.154 Uiso 1 1 calc R U . . .
C44 C 0.3912(3) 0.5995(14) 0.5025(3) 0.075(5) Uani 1 1 d . . . . .
H44A H 0.405635 0.650497 0.504390 0.113 Uiso 1 1 calc R U . . .
H44B H 0.397148 0.530237 0.495819 0.113 Uiso 1 1 calc R U . . .
H44C H 0.376539 0.624025 0.485223 0.113 Uiso 1 1 calc R U . . .
C45 C 0.3992(2) 0.5461(13) 0.5994(3) 0.068(5) Uani 1 1 d . . . . .
H45A H 0.381630 0.555411 0.602407 0.082 Uiso 1 1 calc R U . . .
C46 C 0.4177(2) 0.5215(13) 0.6265(3) 0.065(4) Uani 1 1 d . . . . .
C47 C 0.4130(2) 0.5055(14) 0.6594(3) 0.076(5) Uani 1 1 d . . . . .
C48 C 0.4091(2) 0.4994(15) 0.6897(4) 0.085(6) Uani 1 1 d . . . . .
C49 C 0.3965(3) 0.4772(12) 0.7850(4) 0.064(4) Uani 1 1 d . . . . .
C50 C 0.3919(3) 0.4727(12) 0.8132(3) 0.059(4) Uani 1 1 d . . . . .
C51 C 0.3827(3) 0.4707(13) 0.8440(3) 0.058(4) Uani 1 1 d . . . . .
C52 C 0.3779(3) 0.5681(12) 0.8596(3) 0.058(4) Uani 1 1 d . . . . .
H52A H 0.382838 0.632224 0.850097 0.070 Uiso 1 1 calc R U . . .
C53 C 0.3657(3) 0.5739(12) 0.8892(3) 0.062(3) Uani 1 1 d . U . . .
C54 C 0.3609(4) 0.6801(12) 0.9030(4) 0.074(3) Uani 1 1 d . U . . .
C55 C 0.3844(4) 0.7474(14) 0.9094(5) 0.103(5) Uani 1 1 d . U . . .
H55A H 0.380078 0.815919 0.918435 0.155 Uiso 1 1 calc R U . . .
H55B H 0.398034 0.712502 0.925931 0.155 Uiso 1 1 calc R U . . .
H55C H 0.390866 0.758358 0.888119 0.155 Uiso 1 1 calc R U . . .
C56 C 0.3410(4) 0.7468(14) 0.8771(5) 0.107(5) Uani 1 1 d . U . . .
H56A H 0.324409 0.707958 0.871272 0.160 Uiso 1 1 calc R U . . .
H56B H 0.337785 0.814890 0.887470 0.160 Uiso 1 1 calc R U . . .
H56C H 0.348233 0.759342 0.856556 0.160 Uiso 1 1 calc R U . . .
C57 C 0.3489(4) 0.6726(13) 0.9358(4) 0.105(5) Uani 1 1 d . U . . .
H57A H 0.333183 0.627892 0.931527 0.157 Uiso 1 1 calc R U . . .
H57B H 0.361750 0.641588 0.954136 0.157 Uiso 1 1 calc R U . . .
H57C H 0.344119 0.743696 0.942492 0.157 Uiso 1 1 calc R U . . .
C58 C 0.3590(2) 0.4845(12) 0.9031(3) 0.053(4) Uani 1 1 d . . . . .
H58A H 0.351229 0.487651 0.922870 0.064 Uiso 1 1 calc R U . . .
C59 C 0.3634(2) 0.3827(11) 0.8884(3) 0.045(2) Uani 1 1 d . U . . .
C60 C 0.3753(2) 0.3799(11) 0.8602(3) 0.044(2) Uani 1 1 d . U . . .
C61 C 0.3672(2) 0.2095(11) 0.8718(3) 0.047(2) Uani 1 1 d . U . . .
C62 C 0.3592(2) 0.2749(10) 0.8972(3) 0.044(2) Uani 1 1 d . U . . .
C63 C 0.3456(2) 0.2298(11) 0.9216(3) 0.047(2) Uani 1 1 d . U . . .
H63A H 0.338894 0.273971 0.937178 0.056 Uiso 1 1 calc R U . . .
C64 C 0.3423(2) 0.1215(11) 0.9225(3) 0.049(3) Uani 1 1 d . U . . .
C65 C 0.3286(3) 0.0637(12) 0.9494(4) 0.059(4) Uani 1 1 d . . . . .
C66 C 0.3060(3) -0.0016(11) 0.9293(5) 0.082(6) Uani 1 1 d . . . . .
H66A H 0.293750 0.045713 0.914915 0.123 Uiso 1 1 calc R U . . .
H66B H 0.312985 -0.053461 0.915100 0.123 Uiso 1 1 calc R U . . .
H66C H 0.296801 -0.038664 0.945211 0.123 Uiso 1 1 calc R U . . .
C67 C 0.3177(3) 0.1435(14) 0.9700(3) 0.078(5) Uani 1 1 d . . . . .
H67A H 0.305018 0.187883 0.955157 0.117 Uiso 1 1 calc R U . . .
H67B H 0.308983 0.107480 0.986578 0.117 Uiso 1 1 calc R U . . .
H67C H 0.331919 0.187944 0.982009 0.117 Uiso 1 1 calc R U . . .
C68 C 0.3477(3) -0.0030(15) 0.9715(4) 0.096(6) Uani 1 1 d . . . . .
H68A H 0.354847 -0.055762 0.957745 0.144 Uiso 1 1 calc R U . . .
H68B H 0.361898 0.041281 0.983503 0.144 Uiso 1 1 calc R U . . .
H68C H 0.338962 -0.039183 0.988073 0.144 Uiso 1 1 calc R U . . .
C69 C 0.3521(2) 0.0608(12) 0.8983(3) 0.055(3) Uani 1 1 d . U . . .
H69A H 0.350236 -0.014038 0.898838 0.065 Uiso 1 1 calc R U . . .
C70 C 0.3648(2) 0.1055(11) 0.8731(3) 0.051(3) Uani 1 1 d . U . . .
C71 C 0.3736(3) 0.0354(13) 0.8495(5) 0.078(5) Uani 1 1 d . . . . .
C72 C 0.3814(4) -0.0105(17) 0.8289(5) 0.112(7) Uani 1 1 d . . . . .
H72A H 0.388008 -0.048706 0.811763 0.134 Uiso 1 1 calc R U . . .
C73 C 0.3608(4) 0.6919(17) 0.6684(5) 0.108(7) Uani 1 1 d . . . . .
H73A H 0.371567 0.731922 0.685633 0.130 Uiso 1 1 calc R U . . .
C74 C 0.3474(3) 0.6420(13) 0.6468(6) 0.083(5) Uani 1 1 d . . . . .
C75 C 0.3315(3) 0.5696(17) 0.6218(4) 0.087(6) Uani 1 1 d . . . . .
C76 C 0.3117(3) 0.6134(16) 0.5961(5) 0.097(7) Uani 1 1 d . . . . .
H76A H 0.308753 0.687657 0.596070 0.116 Uiso 1 1 calc R U . . .
C77 C 0.2973(3) 0.5547(16) 0.5720(5) 0.085(6) Uani 1 1 d . . . . .
C78 C 0.2766(3) 0.6068(16) 0.5456(6) 0.111(8) Uani 1 1 d . . . . .
C79 C 0.2587(3) 0.6865(18) 0.5644(6) 0.126(9) Uani 1 1 d . . . . .
H79A H 0.270057 0.737185 0.578574 0.189 Uiso 1 1 calc R U . . .
H79B H 0.246321 0.724943 0.547168 0.189 Uiso 1 1 calc R U . . .
H79C H 0.248918 0.644898 0.578599 0.189 Uiso 1 1 calc R U . . .
C80 C 0.2579(4) 0.5357(17) 0.5254(5) 0.133(9) Uani 1 1 d . . . . .
H80A H 0.245427 0.577024 0.509111 0.200 Uiso 1 1 calc R U . . .
H80B H 0.267213 0.485927 0.513031 0.200 Uiso 1 1 calc R U . . .
H80C H 0.248348 0.496164 0.540358 0.200 Uiso 1 1 calc R U . . .
C81 C 0.2900(4) 0.6736(16) 0.5215(6) 0.129(9) Uani 1 1 d . . . . .
H81A H 0.302653 0.721795 0.534892 0.194 Uiso 1 1 calc R U . . .
H81B H 0.299120 0.626698 0.508013 0.194 Uiso 1 1 calc R U . . .
H81C H 0.276766 0.714862 0.506366 0.194 Uiso 1 1 calc R U . . .
C82 C 0.2988(3) 0.4448(16) 0.5725(4) 0.082(5) Uani 1 1 d . . . . .
H82A H 0.287688 0.403280 0.556092 0.099 Uiso 1 1 calc R U . . .
C83 C 0.3180(3) 0.3952(11) 0.5987(4) 0.057(3) Uani 1 1 d . U . . .
C84 C 0.3339(3) 0.4587(12) 0.6222(3) 0.056(3) Uani 1 1 d . U . . .
C85 C 0.3450(2) 0.2901(11) 0.6365(3) 0.050(3) Uani 1 1 d . U . . .
C86 C 0.3250(2) 0.2882(11) 0.6077(3) 0.053(2) Uani 1 1 d . U . . .
C87 C 0.3164(3) 0.1881(11) 0.5936(3) 0.055(3) Uani 1 1 d . U . . .
H87A H 0.303408 0.183662 0.573644 0.066 Uiso 1 1 calc R U . . .
C88 C 0.3271(3) 0.0993(11) 0.6091(3) 0.055(3) Uani 1 1 d . U . . .
C89 C 0.3171(3) -0.0152(13) 0.5960(4) 0.074(5) Uani 1 1 d . . . . .
C90 C 0.3417(4) -0.0776(15) 0.5870(5) 0.120(8) Uani 1 1 d . . . . .
H90A H 0.349118 -0.037480 0.569994 0.180 Uiso 1 1 calc R U . . .
H90B H 0.355031 -0.085941 0.607542 0.180 Uiso 1 1 calc R U . . .
H90C H 0.336099 -0.147521 0.577830 0.180 Uiso 1 1 calc R U . . .
C91 C 0.3058(4) -0.0778(16) 0.6224(5) 0.104(6) Uani 1 1 d . . . . .
H91A H 0.319060 -0.085133 0.643017 0.157 Uiso 1 1 calc R U . . .
H91B H 0.290492 -0.040544 0.627724 0.157 Uiso 1 1 calc R U . . .
H91C H 0.300515 -0.148259 0.613309 0.157 Uiso 1 1 calc R U . . .
C92 C 0.2952(4) -0.0070(15) 0.5643(5) 0.114(8) Uani 1 1 d . . . . .
H92A H 0.301590 0.033023 0.546522 0.172 Uiso 1 1 calc R U . . .
H92B H 0.290003 -0.078289 0.555966 0.172 Uiso 1 1 calc R U . . .
H92C H 0.279981 0.029426 0.570382 0.172 Uiso 1 1 calc R U . . .
C93 C 0.3464(3) 0.1005(12) 0.6386(3) 0.059(3) Uani 1 1 d . U . . .
H93A H 0.353161 0.036211 0.649113 0.071 Uiso 1 1 calc R U . . .
C94 C 0.3557(3) 0.1993(11) 0.6524(3) 0.050(3) Uani 1 1 d . . . . .
C95 C 0.3735(3) 0.1964(12) 0.6838(3) 0.063(4) Uani 1 1 d . . . . .
C96 C 0.3864(3) 0.1868(14) 0.7120(3) 0.077(5) Uani 1 1 d . . . . .

loop_
_atom_site_aniso_label
_atom_site_aniso_U_11
_atom_site_aniso_U_22
_atom_site_aniso_U_33
_atom_site_aniso_U_23
_atom_site_aniso_U_13
_atom_site_aniso_U_12
Au1 0.0506(3) 0.1196(6) 0.0338(3) 0.0045(3) 0.0171(2) -0.0079(3)
Au2 0.0430(3) 0.1312(7) 0.0341(3) 0.0054(3) 0.0038(2) 0.0121(3)
Au3 0.0388(3) 0.1989(9) 0.0277(3) 0.0281(3) 0.0085(2) 0.0049(4)
Ag1 0.0389(5) 0.1497(13) 0.0342(5) 0.0059(6) 0.0103(4) 0.0013(6)
Ag2 0.0395(6) 0.1624(14) 0.0334(5) -0.0078(6) 0.0095(4) 0.0012(7)
N1 0.038(6) 0.188(15) 0.023(5) 0.024(7) 0.003(4) 0.007(7)
N2 0.040(6) 0.164(13) 0.021(5) 0.018(6) 0.005(4) -0.006(7)
N3 0.063(5) 0.050(6) 0.039(5) -0.004(4) 0.019(4) -0.006(5)
N4 0.051(5) 0.047(6) 0.058(5) 0.014(4) 0.005(4) 0.006(4)
C1 0.049(8) 0.118(14) 0.026(7) 0.024(7) 0.004(5) -0.010(8)
C2 0.034(7) 0.157(17) 0.040(8) 0.026(8) 0.009(5) 0.002(8)
C3 0.040(7) 0.138(15) 0.027(7) 0.014(7) 0.007(5) 0.001(8)
C4 0.038(7) 0.123(14) 0.038(7) -0.003(7) 0.015(5) -0.020(8)
C5 0.065(9) 0.096(13) 0.031(7) 0.012(7) 0.021(6) 0.003(8)
C6 0.054(9) 0.148(17) 0.034(8) 0.008(8) 0.013(6) -0.013(10)
C7 0.082(13) 0.16(2) 0.084(13) -0.007(12) 0.030(10) -0.051(13)
C8 0.054(9) 0.112(15) 0.060(9) 0.011(9) 0.031(7) 0.003(9)
C9 0.040(8) 0.27(3) 0.061(10) 0.092(14) 0.017(7) 0.006(12)
C10 0.046(8) 0.104(13) 0.025(6) 0.014(6) 0.009(5) -0.008(7)
C11 0.038(7) 0.147(15) 0.020(6) 0.004(7) 0.007(5) 0.007(8)
C12 0.040(7) 0.130(15) 0.044(8) 0.009(8) 0.013(6) 0.006(8)
C13 0.036(7) 0.145(16) 0.025(6) 0.006(7) 0.005(5) 0.006(8)
C14 0.045(8) 0.143(16) 0.029(7) 0.013(8) 0.006(5) -0.010(9)
C15 0.044(7) 0.077(11) 0.040(7) 0.018(7) 0.008(5) -0.002(7)
C16 0.053(8) 0.094(12) 0.029(6) 0.023(7) 0.007(5) 0.015(8)
C17 0.053(8) 0.142(17) 0.026(7) 0.004(8) 0.010(5) -0.040(9)
C18 0.055(9) 0.19(2) 0.032(8) 0.001(9) -0.006(6) 0.012(11)
C19 0.058(10) 0.150(19) 0.079(12) 0.061(12) -0.011(8) -0.004(11)
C20 0.046(8) 0.116(15) 0.060(9) 0.036(9) -0.007(6) -0.020(9)
C21 0.064(9) 0.062(11) 0.044(8) 0.026(6) 0.022(6) -0.005(7)
C22 0.037(6) 0.179(13) 0.030(5) 0.029(7) 0.008(5) 0.003(7)
C23 0.035(5) 0.197(12) 0.033(5) 0.029(7) 0.014(4) -0.002(7)
C24 0.030(6) 0.211(13) 0.044(6) 0.037(8) 0.016(5) -0.002(8)
C25 0.026(6) 0.195(12) 0.033(5) 0.021(7) 0.013(4) 0.018(7)
C26 0.032(5) 0.180(10) 0.024(5) 0.019(6) 0.011(4) 0.019(6)
C27 0.045(5) 0.166(8) 0.030(4) 0.021(5) 0.013(4) 0.009(6)
C28 0.046(5) 0.158(9) 0.026(5) 0.023(6) 0.013(4) 0.001(6)
C29 0.042(5) 0.144(9) 0.030(5) 0.023(6) 0.013(4) -0.005(6)
C30 0.044(8) 0.140(16) 0.027(7) 0.021(8) 0.024(5) 0.000(8)
C31 0.057(9) 0.143(16) 0.035(8) 0.023(9) 0.019(6) 0.011(9)
C32 0.058(9) 0.144(18) 0.053(9) 0.005(10) 0.020(7) 0.001(10)
C33 0.048(8) 0.122(15) 0.045(8) 0.012(8) 0.019(6) 0.019(8)
C34 0.044(5) 0.138(9) 0.027(5) 0.015(5) 0.008(4) -0.006(6)
C35 0.047(5) 0.144(9) 0.024(5) 0.015(5) 0.006(4) 0.002(6)
C36 0.049(5) 0.155(9) 0.025(5) 0.010(6) 0.010(4) 0.010(6)
C37 0.045(8) 0.136(16) 0.042(8) 0.036(8) 0.006(6) 0.026(9)
C38 0.054(8) 0.111(13) 0.019(6) 0.025(7) 0.014(5) -0.005(8)
C39 0.038(7) 0.097(12) 0.029(6) 0.015(7) 0.007(5) 0.005(7)
C40 0.043(8) 0.118(14) 0.036(7) 0.010(7) 0.009(5) 0.015(8)
C41 0.066(10) 0.086(13) 0.035(7) 0.010(7) 0.019(6) 0.028(9)
C42 0.043(8) 0.158(18) 0.050(9) 0.006(9) -0.007(6) 0.025(10)
C43 0.092(13) 0.16(2) 0.055(10) 0.013(11) 0.011(9) -0.012(13)
C44 0.062(9) 0.101(14) 0.058(9) 0.027(8) -0.001(7) 0.007(9)
C45 0.038(7) 0.130(15) 0.041(8) 0.012(8) 0.019(6) 0.010(8)
C46 0.037(7) 0.134(15) 0.030(7) 0.002(7) 0.020(5) -0.006(8)
C47 0.040(7) 0.160(17) 0.030(7) 0.022(8) 0.011(5) 0.009(9)
C48 0.029(7) 0.165(18) 0.065(10) 0.016(10) 0.016(6) 0.011(9)
C49 0.065(10) 0.057(11) 0.068(10) 0.011(8) 0.011(7) -0.006(7)
C50 0.061(9) 0.092(13) 0.032(7) -0.007(7) 0.026(6) -0.012(8)
C51 0.061(9) 0.087(13) 0.028(7) -0.004(7) 0.020(6) 0.002(8)
C52 0.063(9) 0.062(11) 0.053(8) 0.013(8) 0.017(6) -0.009(8)
C53 0.110(9) 0.040(7) 0.043(6) -0.001(5) 0.030(6) 0.000(6)
C54 0.133(9) 0.035(7) 0.059(6) -0.012(5) 0.025(6) -0.005(6)
C55 0.136(11) 0.049(10) 0.127(12) -0.029(9) 0.029(9) -0.012(8)
C56 0.151(12) 0.054(10) 0.105(10) -0.029(8) -0.001(9) 0.020(9)
C57 0.168(14) 0.061(11) 0.098(9) -0.036(8) 0.061(9) 0.012(9)
C58 0.054(8) 0.078(12) 0.030(6) 0.003(7) 0.014(5) -0.012(7)
C59 0.055(5) 0.041(5) 0.043(5) 0.004(5) 0.019(4) -0.002(5)
C60 0.053(5) 0.044(6) 0.036(5) 0.003(5) 0.015(4) -0.001(5)
C61 0.050(5) 0.044(5) 0.051(5) -0.004(4) 0.021(4) -0.001(5)
C62 0.049(5) 0.037(5) 0.048(5) -0.002(4) 0.018(4) 0.003(4)
C63 0.046(5) 0.043(6) 0.058(5) -0.005(5) 0.026(4) 0.007(5)
C64 0.043(5) 0.038(6) 0.066(6) 0.000(5) 0.013(4) -0.001(5)
C65 0.050(8) 0.053(11) 0.078(10) 0.008(8) 0.024(7) 0.002(7)
C66 0.075(11) 0.030(10) 0.158(17) -0.015(10) 0.064(11) -0.026(8)
C67 0.058(9) 0.126(16) 0.051(9) 0.002(9) 0.012(7) -0.016(9)
C68 0.076(11) 0.123(17) 0.098(13) 0.073(12) 0.037(9) 0.034(11)
C69 0.050(6) 0.043(6) 0.073(6) -0.001(5) 0.017(5) 0.004(5)
C70 0.052(6) 0.042(6) 0.064(6) -0.007(5) 0.021(4) 0.008(5)
C71 0.090(13) 0.043(12) 0.106(14) -0.017(10) 0.035(10) -0.004(9)
C72 0.145(19) 0.099(18) 0.101(16) -0.031(12) 0.050(14) -0.007(14)
C73 0.102(16) 0.111(18) 0.106(16) -0.012(13) 0.006(12) -0.036(13)
C74 0.054(10) 0.035(11) 0.158(18) -0.002(11) 0.017(10) 0.005(8)
C75 0.055(10) 0.112(17) 0.099(13) 0.049(12) 0.026(9) 0.012(10)
C76 0.063(11) 0.094(16) 0.128(16) 0.066(13) 0.002(10) 0.002(11)
C77 0.044(9) 0.074(14) 0.129(16) 0.046(12) -0.002(9) 0.008(9)
C78 0.061(11) 0.076(15) 0.18(2) 0.090(14) -0.011(12) -0.011(10)
C79 0.054(11) 0.16(2) 0.16(2) 0.063(17) 0.012(12) -0.010(13)
C80 0.100(15) 0.14(2) 0.139(19) 0.076(15) -0.044(13) -0.022(14)
C81 0.108(16) 0.103(18) 0.16(2) 0.083(15) -0.016(14) 0.005(13)
C82 0.047(9) 0.099(16) 0.090(12) 0.026(10) -0.021(8) -0.004(9)
C83 0.051(6) 0.046(6) 0.072(6) 0.019(5) 0.001(5) 0.001(5)
C84 0.050(6) 0.050(6) 0.067(6) 0.017(5) 0.007(5) 0.002(5)
C85 0.046(5) 0.044(6) 0.059(6) 0.018(5) 0.006(4) 0.003(5)
C86 0.050(5) 0.046(5) 0.061(5) 0.012(4) 0.004(4) 0.000(5)
C87 0.060(6) 0.043(6) 0.059(6) 0.004(5) 0.004(5) 0.011(5)
C88 0.063(6) 0.036(6) 0.064(6) -0.004(5) 0.003(5) 0.001(5)
C89 0.085(12) 0.063(13) 0.075(11) 0.016(9) 0.019(9) 0.010(9)
C90 0.124(18) 0.075(16) 0.16(2) -0.057(14) 0.027(14) -0.041(13)
C91 0.112(15) 0.118(18) 0.087(13) 0.005(12) 0.026(11) -0.019(13)
C92 0.113(16) 0.091(16) 0.118(16) -0.039(12) -0.038(12) 0.011(12)
C93 0.069(7) 0.051(8) 0.055(7) 0.011(6) 0.006(5) 0.013(6)
C94 0.061(8) 0.046(10) 0.040(7) -0.004(6) 0.003(6) 0.000(7)
C95 0.055(8) 0.089(12) 0.043(8) -0.017(7) 0.001(6) 0.010(8)
C96 0.055(8) 0.151(17) 0.024(7) 0.017(8) 0.003(6) 0.033(9)

loop_
_atom_type_symbol
_atom_type_description
_atom_type_scat_dispersion_real
_atom_type_scat_dispersion_imag
_atom_type_scat_source
C C 0.0033 0.0016 'International Tables Vol C Tables 4.2.6.8 and 6.1.1.4'
H H 0.0000 0.0000 'International Tables Vol C Tables 4.2.6.8 and 6.1.1.4'
N N 0.0061 0.0033 'International Tables Vol C Tables 4.2.6.8 and 6.1.1.4'
Ag Ag -0.8971 1.1015 'International Tables Vol C Tables 4.2.6.8 and 6.1.1.4'
Au Au -2.0133 8.8022 'International Tables Vol C Tables 4.2.6.8 and 6.1.1.4'

loop_
_geom_angle_atom_site_label_1
_geom_angle_atom_site_label_2
_geom_angle_atom_site_label_3
_geom_angle
_geom_angle_site_symmetry_1
_geom_angle_site_symmetry_3
_geom_angle_publ_flag
C48 Au1 C49 178.4(7) . . ?
C48 Au1 Ag1 58.8(5) . 2_656 ?
C49 Au1 Ag1 122.8(4) . 2_656 ?
C48 Au1 Ag2 131.5(4) . . ?
C49 Au1 Ag2 49.5(4) . . ?
Ag1 Au1 Ag2 81.87(4) 2_656 . ?
C1 Au2 C96 175.1(7) . . ?
C1 Au2 Ag2 58.0(4) . . ?
C96 Au2 Ag2 126.9(5) . . ?
C1 Au2 Ag1 132.4(4) . 2_656 ?
C96 Au2 Ag1 51.7(5) . 2_656 ?
Ag2 Au2 Ag1 82.45(4) . 2_656 ?
C25 Au3 C24 177.7(7) . . ?
C25 Au3 Ag2 50.4(3) . 2_656 ?
C24 Au3 Ag2 127.8(4) . 2_656 ?
C25 Au3 Au3 91.4(3) . 2_656 ?
C24 Au3 Au3 90.6(4) . 2_656 ?
Ag2 Au3 Au3 141.03(3) 2_656 2_656 ?
C25 Au3 Ag1 128.7(4) . . ?
C24 Au3 Ag1 49.2(4) . . ?
Ag2 Au3 Ag1 79.43(3) 2_656 . ?
Au3 Au3 Ag1 139.51(3) 2_656 . ?
C24 Ag1 C96 133.2(6) . 2_656 ?
C24 Ag1 C48 105.0(6) . 2_656 ?
C96 Ag1 C48 121.5(5) 2_656 2_656 ?
C24 Ag1 C23 28.6(4) . . ?
C96 Ag1 C23 125.4(6) 2_656 . ?
C48 Ag1 C23 108.1(6) 2_656 . ?
C24 Ag1 C95 141.6(6) . 2_656 ?
C96 Ag1 C95 26.5(4) 2_656 2_656 ?
C48 Ag1 C95 108.2(4) 2_656 2_656 ?
C23 Ag1 C95 119.5(5) . 2_656 ?
C24 Ag1 Au1 115.4(4) . 2_656 ?
C96 Ag1 Au1 97.3(4) 2_656 2_656 ?
C48 Ag1 Au1 41.9(3) 2_656 2_656 ?
C23 Ag1 Au1 136.5(4) . 2_656 ?
C95 Ag1 Au1 102.2(3) 2_656 2_656 ?
C24 Ag1 Au2 107.4(4) . 2_656 ?
C96 Ag1 Au2 42.3(3) 2_656 2_656 ?
C48 Ag1 Au2 123.7(3) 2_656 2_656 ?
C23 Ag1 Au2 122.2(4) . 2_656 ?
C95 Ag1 Au2 68.7(3) 2_656 2_656 ?
Au1 Ag1 Au2 82.54(3) 2_656 2_656 ?
C24 Ag1 Au3 40.2(3) . . ?
C96 Ag1 Au3 122.8(3) 2_656 . ?
C48 Ag1 Au3 95.5(3) 2_656 . ?
C23 Ag1 Au3 68.8(3) . . ?
C95 Ag1 Au3 148.9(3) 2_656 . ?
Au1 Ag1 Au3 82.12(3) 2_656 . ?
Au2 Ag1 Au3 81.63(3) 2_656 . ?
C49 Ag2 C25 131.3(6) . 2_656 ?
C49 Ag2 C1 118.5(5) . . ?
C25 Ag2 C1 109.8(6) 2_656 . ?
C49 Ag2 C26 124.9(6) . 2_656 ?
C25 Ag2 C26 28.8(4) 2_656 2_656 ?
C1 Ag2 C26 111.2(5) . 2_656 ?
C49 Ag2 C50 26.7(4) . . ?
C25 Ag2 C50 138.6(6) 2_656 . ?
C1 Ag2 C50 106.6(4) . . ?
C26 Ag2 C50 117.5(5) 2_656 . ?
C49 Ag2 Au2 94.4(4) . . ?
C25 Ag2 Au2 118.5(4) 2_656 . ?
C1 Ag2 Au2 43.0(3) . . ?
C26 Ag2 Au2 139.8(4) 2_656 . ?
C50 Ag2 Au2 101.4(3) . . ?
C49 Ag2 Au3 121.9(4) . 2_656 ?
C25 Ag2 Au3 40.0(3) 2_656 2_656 ?
C1 Ag2 Au3 99.2(3) . 2_656 ?
C26 Ag2 Au3 68.7(3) 2_656 2_656 ?
C50 Ag2 Au3 147.6(3) . 2_656 ?
Au2 Ag2 Au3 84.12(3) . 2_656 ?
C49 Ag2 Au1 41.9(4) . . ?
C25 Ag2 Au1 105.0(4) 2_656 . ?
C1 Ag2 Au1 123.9(3) . . ?
C26 Ag2 Au1 120.3(4) 2_656 . ?
C50 Ag2 Au1 68.6(3) . . ?
Au2 Ag2 Au1 81.84(3) . . ?
Au3 Ag2 Au1 80.85(3) 2_656 . ?
C14 N1 C12 109.0(10) . . ?
C14 N1 H1A 125.5 . . ?
C12 N1 H1A 125.5 . . ?
C36 N2 C37 108.6(10) . . ?
C36 N2 H2A 125.7 . . ?
C37 N2 H2A 125.7 . . ?
C61 N3 C60 111.2(10) . . ?
C61 N3 H3A 124.4 . . ?
C60 N3 H3A 124.4 . . ?
C85 N4 C84 108.3(11) . . ?
C85 N4 H4A 125.8 . . ?
C84 N4 H4A 125.8 . . ?
C2 C1 Au2 175.8(13) . . ?
C2 C1 Ag2 97.8(12) . . ?
Au2 C1 Ag2 79.0(4) . . ?
C1 C2 C3 170(2) . . ?
C4 C3 C12 117.6(11) . . ?
C4 C3 C2 125.6(12) . . ?
C12 C3 C2 116.7(11) . . ?
C3 C4 C5 125.4(12) . . ?
C3 C4 H4B 117.3 . . ?
C5 C4 H4B 117.3 . . ?
C4 C5 C10 116.5(11) . . ?
C4 C5 C6 119.3(12) . . ?
C10 C5 C6 124.2(11) . . ?
C5 C6 C7 110.6(13) . . ?
C5 C6 C8 109.8(14) . . ?
C7 C6 C8 109.3(13) . . ?
C5 C6 C9 110.5(11) . . ?
C7 C6 C9 109.4(16) . . ?
C8 C6 C9 107.1(13) . . ?
C6 C7 H7A 109.5 . . ?
C6 C7 H7B 109.5 . . ?
H7A C7 H7B 109.5 . . ?
C6 C7 H7C 109.5 . . ?
H7A C7 H7C 109.5 . . ?
H7B C7 H7C 109.5 . . ?
C6 C8 H8A 109.5 . . ?
C6 C8 H8B 109.5 . . ?
H8A C8 H8B 109.5 . . ?
C6 C8 H8C 109.5 . . ?
H8A C8 H8C 109.5 . . ?
H8B C8 H8C 109.5 . . ?
C6 C9 H9A 109.5 . . ?
C6 C9 H9B 109.5 . . ?
H9A C9 H9B 109.5 . . ?
C6 C9 H9C 109.5 . . ?
H9A C9 H9C 109.5 . . ?
H9B C9 H9C 109.5 . . ?
C11 C10 C5 120.0(11) . . ?
C11 C10 H10A 120.0 . . ?
C5 C10 H10A 120.0 . . ?
C10 C11 C12 120.7(12) . . ?
C10 C11 C13 133.5(11) . . ?
C12 C11 C13 105.4(11) . . ?
N1 C12 C3 131.0(12) . . ?
N1 C12 C11 109.7(11) . . ?
C3 C12 C11 119.3(12) . . ?
C15 C13 C14 118.9(12) . . ?
C15 C13 C11 134.9(11) . . ?
C14 C13 C11 106.2(10) . . ?
N1 C14 C22 129.3(11) . . ?
N1 C14 C13 109.6(11) . . ?
C22 C14 C13 120.7(11) . . ?
C13 C15 C16 122.7(12) . . ?
C13 C15 H15A 118.6 . . ?
C16 C15 H15A 118.6 . . ?
C15 C16 C21 116.8(11) . . ?
C15 C16 C17 121.5(10) . . ?
C21 C16 C17 121.7(11) . . ?
C18 C17 C16 108.9(12) . . ?
C18 C17 C20 110.9(13) . . ?
C16 C17 C20 111.4(10) . . ?
C18 C17 C19 110.0(13) . . ?
C16 C17 C19 107.2(12) . . ?
C20 C17 C19 108.4(13) . . ?
C17 C18 H18A 109.5 . . ?
C17 C18 H18B 109.5 . . ?
H18A C18 H18B 109.5 . . ?
C17 C18 H18C 109.5 . . ?
H18A C18 H18C 109.5 . . ?
H18B C18 H18C 109.5 . . ?
C17 C19 H19A 109.5 . . ?
C17 C19 H19B 109.5 . . ?
H19A C19 H19B 109.5 . . ?
C17 C19 H19C 109.5 . . ?
H19A C19 H19C 109.5 . . ?
H19B C19 H19C 109.5 . . ?
C17 C20 H20A 109.5 . . ?
C17 C20 H20B 109.5 . . ?
H20A C20 H20B 109.5 . . ?
C17 C20 H20C 109.5 . . ?
H20A C20 H20C 109.5 . . ?
H20B C20 H20C 109.5 . . ?
C22 C21 C16 122.8(12) . . ?
C22 C21 H21A 118.6 . . ?
C16 C21 H21A 118.6 . . ?
C21 C22 C14 117.8(11) . . ?
C21 C22 C23 122.7(12) . . ?
C14 C22 C23 119.3(11) . . ?
C24 C23 C22 169.1(15) . . ?
C24 C23 Ag1 64.6(8) . . ?
C22 C23 Ag1 125.4(9) . . ?
C23 C24 Au3 177.1(12) . . ?
C23 C24 Ag1 86.8(9) . . ?
Au3 C24 Ag1 90.5(5) . . ?
C26 C25 Au3 177.7(15) . . ?
C26 C25 Ag2 88.7(8) . 2_656 ?
Au3 C25 Ag2 89.6(5) . 2_656 ?
C25 C26 C27 170.4(14) . . ?
C25 C26 Ag2 62.6(7) . 2_656 ?
C27 C26 Ag2 125.7(9) . 2_656 ?
C36 C27 C28 117.9(12) . . ?
C36 C27 C26 119.5(12) . . ?
C28 C27 C26 121.7(12) . . ?
C29 C28 C27 120.8(12) . . ?
C29 C28 H28A 119.6 . . ?
C27 C28 H28A 119.6 . . ?
C34 C29 C28 119.1(12) . . ?
C34 C29 C30 120.2(11) . . ?
C28 C29 C30 120.7(12) . . ?
C31 C30 C29 111.0(12) . . ?
C31 C30 C33 110.4(13) . . ?
C29 C30 C33 111.8(10) . . ?
C31 C30 C32 111.0(11) . . ?
C29 C30 C32 106.3(13) . . ?
C33 C30 C32 106.2(12) . . ?
C30 C31 H31A 109.5 . . ?
C30 C31 H31B 109.5 . . ?
H31A C31 H31B 109.5 . . ?
C30 C31 H31C 109.5 . . ?
H31A C31 H31C 109.5 . . ?
H31B C31 H31C 109.5 . . ?
C30 C32 H32A 109.5 . . ?
C30 C32 H32B 109.5 . . ?
H32A C32 H32B 109.5 . . ?
C30 C32 H32C 109.5 . . ?
H32A C32 H32C 109.5 . . ?
H32B C32 H32C 109.5 . . ?
C30 C33 H33A 109.5 . . ?
C30 C33 H33B 109.5 . . ?
H33A C33 H33B 109.5 . . ?
C30 C33 H33C 109.5 . . ?
H33A C33 H33C 109.5 . . ?
H33B C33 H33C 109.5 . . ?
C29 C34 C35 121.4(12) . . ?
C29 C34 H34A 119.3 . . ?
C35 C34 H34A 119.3 . . ?
C34 C35 C36 118.8(12) . . ?
C34 C35 C38 136.2(11) . . ?
C36 C35 C38 104.9(11) . . ?
C27 C36 N2 128.6(12) . . ?
C27 C36 C35 121.5(12) . . ?
N2 C36 C35 109.7(12) . . ?
N2 C37 C38 109.8(11) . . ?
N2 C37 C46 128.6(12) . . ?
C38 C37 C46 121.6(11) . . ?
C37 C38 C39 119.9(12) . . ?
C37 C38 C35 107.0(10) . . ?
C39 C38 C35 133.1(11) . . ?
C40 C39 C38 121.1(11) . . ?
C40 C39 H39A 119.5 . . ?
C38 C39 H39A 119.5 . . ?
C39 C40 C45 119.0(11) . . ?
C39 C40 C41 125.1(11) . . ?
C45 C40 C41 115.9(11) . . ?
C42 C41 C44 106.5(13) . . ?
C42 C41 C43 108.0(13) . . ?
C44 C41 C43 108.0(13) . . ?
C42 C41 C40 113.7(13) . . ?
C44 C41 C40 111.0(11) . . ?
C43 C41 C40 109.5(13) . . ?
C41 C42 H42A 109.5 . . ?
C41 C42 H42B 109.5 . . ?
H42A C42 H42B 109.5 . . ?
C41 C42 H42C 109.5 . . ?
H42A C42 H42C 109.5 . . ?
H42B C42 H42C 109.5 . . ?
C41 C43 H43A 109.5 . . ?
C41 C43 H43B 109.5 . . ?
H43A C43 H43B 109.5 . . ?
C41 C43 H43C 109.5 . . ?
H43A C43 H43C 109.5 . . ?
H43B C43 H43C 109.5 . . ?
C41 C44 H44A 109.5 . . ?
C41 C44 H44B 109.5 . . ?
H44A C44 H44B 109.5 . . ?
C41 C44 H44C 109.5 . . ?
H44A C44 H44C 109.5 . . ?
H44B C44 H44C 109.5 . . ?
C46 C45 C40 121.9(11) . . ?
C46 C45 H45A 119.1 . . ?
C40 C45 H45A 119.1 . . ?
C45 C46 C47 125.0(12) . . ?
C45 C46 C37 116.6(11) . . ?
C47 C46 C37 118.5(11) . . ?
C48 C47 C46 175(2) . . ?
C47 C48 Au1 178.7(17) . . ?
C47 C48 Ag1 99.4(13) . 2_656 ?
Au1 C48 Ag1 79.3(6) . 2_656 ?
C50 C49 Au1 178.2(13) . . ?
C50 C49 Ag2 93.1(11) . . ?
Au1 C49 Ag2 88.7(6) . . ?
C49 C50 C51 171.3(15) . . ?
C49 C50 Ag2 60.2(9) . . ?
C51 C50 Ag2 127.5(10) . . ?
C50 C51 C60 125.9(14) . . ?
C50 C51 C52 119.1(14) . . ?
C60 C51 C52 114.7(11) . . ?
C51 C52 C53 122.9(13) . . ?
C51 C52 H52A 118.5 . . ?
C53 C52 H52A 118.5 . . ?
C58 C53 C52 119.3(13) . . ?
C58 C53 C54 122.0(13) . . ?
C52 C53 C54 118.7(13) . . ?
C55 C54 C53 113.1(15) . . ?
C55 C54 C57 109.5(14) . . ?
C53 C54 C57 112.3(13) . . ?
C55 C54 C56 103.5(15) . . ?
C53 C54 C56 112.0(13) . . ?
C57 C54 C56 105.9(15) . . ?
C54 C55 H55A 109.5 . . ?
C54 C55 H55B 109.5 . . ?
H55A C55 H55B 109.5 . . ?
C54 C55 H55C 109.5 . . ?
H55A C55 H55C 109.5 . . ?
H55B C55 H55C 109.5 . . ?
C54 C56 H56A 109.5 . . ?
C54 C56 H56B 109.5 . . ?
H56A C56 H56B 109.5 . . ?
C54 C56 H56C 109.5 . . ?
H56A C56 H56C 109.5 . . ?
H56B C56 H56C 109.5 . . ?
C54 C57 H57A 109.5 . . ?
C54 C57 H57B 109.5 . . ?
H57A C57 H57B 109.5 . . ?
C54 C57 H57C 109.5 . . ?
H57A C57 H57C 109.5 . . ?
H57B C57 H57C 109.5 . . ?
C53 C58 C59 120.4(12) . . ?
C53 C58 H58A 119.8 . . ?
C59 C58 H58A 119.8 . . ?
C60 C59 C62 106.8(11) . . ?
C60 C59 C58 118.8(12) . . ?
C62 C59 C58 134.4(11) . . ?
N3 C60 C59 108.6(11) . . ?
N3 C60 C51 127.5(11) . . ?
C59 C60 C51 123.8(13) . . ?
C70 C61 N3 133.7(12) . . ?
C70 C61 C62 120.2(12) . . ?
N3 C61 C62 106.1(12) . . ?
C63 C62 C61 120.1(12) . . ?
C63 C62 C59 131.8(11) . . ?
C61 C62 C59 107.2(11) . . ?
C64 C63 C62 119.6(11) . . ?
C64 C63 H63A 120.2 . . ?
C62 C63 H63A 120.2 . . ?
C63 C64 C69 117.6(12) . . ?
C63 C64 C65 123.4(12) . . ?
C69 C64 C65 119.0(12) . . ?
C68 C65 C67 109.7(14) . . ?
C68 C65 C66 112.0(15) . . ?
C67 C65 C66 108.9(12) . . ?
C68 C65 C64 109.9(11) . . ?
C67 C65 C64 109.5(12) . . ?
C66 C65 C64 106.8(12) . . ?
C65 C66 H66A 109.5 . . ?
C65 C66 H66B 109.5 . . ?
H66A C66 H66B 109.5 . . ?
C65 C66 H66C 109.5 . . ?
H66A C66 H66C 109.5 . . ?
H66B C66 H66C 109.5 . . ?
C65 C67 H67A 109.5 . . ?
C65 C67 H67B 109.5 . . ?
H67A C67 H67B 109.5 . . ?
C65 C67 H67C 109.5 . . ?
H67A C67 H67C 109.5 . . ?
H67B C67 H67C 109.5 . . ?
C65 C68 H68A 109.5 . . ?
C65 C68 H68B 109.5 . . ?
H68A C68 H68B 109.5 . . ?
C65 C68 H68C 109.5 . . ?
H68A C68 H68C 109.5 . . ?
H68B C68 H68C 109.5 . . ?
C64 C69 C70 123.2(13) . . ?
C64 C69 H69A 118.4 . . ?
C70 C69 H69A 118.4 . . ?
C61 C70 C69 118.9(12) . . ?
C61 C70 C71 123.0(13) . . ?
C69 C70 C71 118.0(14) . . ?
C72 C71 C70 172(2) . . ?
C71 C72 H72A 180.0 . . ?
C74 C73 H73A 180.0 . . ?
C73 C74 C75 174(2) . . ?
C84 C75 C76 116.3(18) . . ?
C84 C75 C74 124.6(14) . . ?
C76 C75 C74 119.1(19) . . ?
C77 C76 C75 123(2) . . ?
C77 C76 H76A 118.5 . . ?
C75 C76 H76A 118.5 . . ?
C76 C77 C82 121.4(15) . . ?
C76 C77 C78 119.9(19) . . ?
C82 C77 C78 118.4(18) . . ?
C80 C78 C77 115.9(17) . . ?
C80 C78 C81 109(2) . . ?
C77 C78 C81 109.4(15) . . ?
C80 C78 C79 104.8(17) . . ?
C77 C78 C79 109.5(19) . . ?
C81 C78 C79 108.0(16) . . ?
C78 C79 H79A 109.5 . . ?
C78 C79 H79B 109.5 . . ?
H79A C79 H79B 109.5 . . ?
C78 C79 H79C 109.5 . . ?
H79A C79 H79C 109.5 . . ?
H79B C79 H79C 109.5 . . ?
C78 C80 H80A 109.5 . . ?
C78 C80 H80B 109.5 . . ?
H80A C80 H80B 109.5 . . ?
C78 C80 H80C 109.5 . . ?
H80A C80 H80C 109.5 . . ?
H80B C80 H80C 109.5 . . ?
C78 C81 H81A 109.5 . . ?
C78 C81 H81B 109.5 . . ?
H81A C81 H81B 109.5 . . ?
C78 C81 H81C 109.5 . . ?
H81A C81 H81C 109.5 . . ?
H81B C81 H81C 109.5 . . ?
C77 C82 C83 118.1(15) . . ?
C77 C82 H82A 121.0 . . ?
C83 C82 H82A 121.0 . . ?
C84 C83 C86 106.4(12) . . ?
C84 C83 C82 119.1(14) . . ?
C86 C83 C82 134.4(14) . . ?
C83 C84 N4 109.1(13) . . ?
C83 C84 C75 121.9(13) . . ?
N4 C84 C75 128.8(14) . . ?
N4 C85 C94 128.9(12) . . ?
N4 C85 C86 108.1(11) . . ?
C94 C85 C86 122.8(13) . . ?
C85 C86 C87 118.2(12) . . ?
C85 C86 C83 107.9(12) . . ?
C87 C86 C83 133.9(12) . . ?
C88 C87 C86 118.8(13) . . ?
C88 C87 H87A 120.6 . . ?
C86 C87 H87A 120.6 . . ?
C87 C88 C93 123.3(13) . . ?
C87 C88 C89 121.3(12) . . ?
C93 C88 C89 115.3(12) . . ?
C91 C89 C92 106.5(15) . . ?
C91 C89 C88 112.9(14) . . ?
C92 C89 C88 110.9(12) . . ?
C91 C89 C90 109.1(15) . . ?
C92 C89 C90 110.3(15) . . ?
C88 C89 C90 107.2(13) . . ?
C89 C90 H90A 109.5 . . ?
C89 C90 H90B 109.5 . . ?
H90A C90 H90B 109.5 . . ?
C89 C90 H90C 109.5 . . ?
H90A C90 H90C 109.5 . . ?
H90B C90 H90C 109.5 . . ?
C89 C91 H91A 109.5 . . ?
C89 C91 H91B 109.5 . . ?
H91A C91 H91B 109.5 . . ?
C89 C91 H91C 109.5 . . ?
H91A C91 H91C 109.5 . . ?
H91B C91 H91C 109.5 . . ?
C89 C92 H92A 109.5 . . ?
C89 C92 H92B 109.5 . . ?
H92A C92 H92B 109.5 . . ?
C89 C92 H92C 109.5 . . ?
H92A C92 H92C 109.5 . . ?
H92B C92 H92C 109.5 . . ?
C88 C93 C94 118.6(12) . . ?
C88 C93 H93A 120.7 . . ?
C94 C93 H93A 120.7 . . ?
C85 C94 C93 118.2(12) . . ?
C85 C94 C95 125.1(13) . . ?
C93 C94 C95 116.3(12) . . ?
C96 C95 C94 172.0(17) . . ?
C96 C95 Ag1 60.6(10) . 2_656 ?
C94 C95 Ag1 127.3(10) . 2_656 ?
C95 C96 Au2 173.2(14) . . ?
C95 C96 Ag1 92.9(11) . 2_656 ?
Au2 C96 Ag1 86.0(6) . 2_656 ?

loop_
_geom_bond_atom_site_label_1
_geom_bond_atom_site_label_2
_geom_bond_distance
_geom_bond_site_symmetry_2
_geom_bond_publ_flag
Au1 C48 1.970(15) . ?
Au1 C49 2.026(15) . ?
Au1 Ag1 2.8989(14) 2_656 ?
Au1 Ag2 3.0340(13) . ?
Au2 C1 2.018(11) . ?
Au2 C96 2.021(12) . ?
Au2 Ag2 2.9025(15) . ?
Au2 Ag1 2.9967(13) 2_656 ?
Au3 C25 1.938(13) . ?
Au3 C24 1.983(13) . ?
Au3 Ag2 3.0157(11) 2_656 ?
Au3 Au3 3.0391(11) 2_656 ?
Au3 Ag1 3.0695(11) . ?
Ag1 C24 2.325(13) . ?
Ag1 C96 2.358(17) 2_656 ?
Ag1 C48 2.523(19) 2_656 ?
Ag1 C23 2.570(12) . ?
Ag1 C95 2.703(14) 2_656 ?
Ag2 C49 2.307(15) . ?
Ag2 C25 2.325(12) 2_656 ?
Ag2 C1 2.508(15) . ?
Ag2 C26 2.618(12) 2_656 ?
Ag2 C50 2.654(14) . ?
N1 C14 1.365(15) . ?
N1 C12 1.388(16) . ?
N1 H1A 0.8800 . ?
N2 C36 1.375(16) . ?
N2 C37 1.380(15) . ?
N2 H2A 0.8800 . ?
N3 C61 1.365(15) . ?
N3 C60 1.368(16) . ?
N3 H3A 0.8800 . ?
N4 C85 1.377(16) . ?
N4 C84 1.399(16) . ?
N4 H4A 0.8800 . ?
C1 C2 1.189(16) . ?
C2 C3 1.458(16) . ?
C3 C4 1.335(16) . ?
C3 C12 1.419(17) . ?
C4 C5 1.415(17) . ?
C4 H4B 0.9500 . ?
C5 C10 1.423(17) . ?
C5 C6 1.503(18) . ?
C6 C7 1.54(2) . ?
C6 C8 1.58(2) . ?
C6 C9 1.589(18) . ?
C7 H7A 0.9800 . ?
C7 H7B 0.9800 . ?
C7 H7C 0.9800 . ?
C8 H8A 0.9800 . ?
C8 H8B 0.9800 . ?
C8 H8C 0.9800 . ?
C9 H9A 0.9800 . ?
C9 H9B 0.9800 . ?
C9 H9C 0.9800 . ?
C10 C11 1.364(16) . ?
C10 H10A 0.9500 . ?
C11 C12 1.437(17) . ?
C11 C13 1.457(17) . ?
C13 C15 1.346(16) . ?
C13 C14 1.442(17) . ?
C14 C22 1.395(17) . ?
C15 C16 1.390(17) . ?
C15 H15A 0.9500 . ?
C16 C21 1.439(15) . ?
C16 C17 1.545(17) . ?
C17 C18 1.50(2) . ?
C17 C20 1.546(17) . ?
C17 C19 1.58(2) . ?
C18 H18A 0.9800 . ?
C18 H18B 0.9800 . ?
C18 H18C 0.9800 . ?
C19 H19A 0.9800 . ?
C19 H19B 0.9800 . ?
C19 H19C 0.9800 . ?
C20 H20A 0.9800 . ?
C20 H20B 0.9800 . ?
C20 H20C 0.9800 . ?
C21 C22 1.366(17) . ?
C21 H21A 0.9500 . ?
C22 C23 1.398(17) . ?
C23 C24 1.233(18) . ?
C25 C26 1.260(17) . ?
C26 C27 1.444(17) . ?
C27 C36 1.357(18) . ?
C27 C28 1.433(17) . ?
C28 C29 1.396(16) . ?
C28 H28A 0.9500 . ?
C29 C34 1.372(17) . ?
C29 C30 1.547(16) . ?
C30 C31 1.47(2) . ?
C30 C33 1.552(17) . ?
C30 C32 1.62(2) . ?
C31 H31A 0.9800 . ?
C31 H31B 0.9800 . ?
C31 H31C 0.9800 . ?
C32 H32A 0.9800 . ?
C32 H32B 0.9800 . ?
C32 H32C 0.9800 . ?
C33 H33A 0.9800 . ?
C33 H33B 0.9800 . ?
C33 H33C 0.9800 . ?
C34 C35 1.382(17) . ?
C34 H34A 0.9500 . ?
C35 C36 1.420(17) . ?
C35 C38 1.465(18) . ?
C37 C38 1.389(17) . ?
C37 C46 1.453(17) . ?
C38 C39 1.394(16) . ?
C39 C40 1.345(16) . ?
C39 H39A 0.9500 . ?
C40 C45 1.481(17) . ?
C40 C41 1.553(17) . ?
C41 C42 1.48(2) . ?
C41 C44 1.520(18) . ?
C41 C43 1.53(2) . ?
C42 H42A 0.9800 . ?
C42 H42B 0.9800 . ?
C42 H42C 0.9800 . ?
C43 H43A 0.9800 . ?
C43 H43B 0.9800 . ?
C43 H43C 0.9800 . ?
C44 H44A 0.9800 . ?
C44 H44B 0.9800 . ?
C44 H44C 0.9800 . ?
C45 C46 1.348(17) . ?
C45 H45A 0.9500 . ?
C46 C47 1.398(16) . ?
C47 C48 1.268(18) . ?
C49 C50 1.196(18) . ?
C50 C51 1.402(16) . ?
C51 C60 1.405(18) . ?
C51 C52 1.421(19) . ?
C52 C53 1.439(18) . ?
C52 H52A 0.9500 . ?
C53 C58 1.334(18) . ?
C53 C54 1.490(19) . ?
C54 C55 1.47(2) . ?
C54 C57 1.56(2) . ?
C54 C56 1.57(2) . ?
C55 H55A 0.9800 . ?
C55 H55B 0.9800 . ?
C55 H55C 0.9800 . ?
C56 H56A 0.9800 . ?
C56 H56B 0.9800 . ?
C56 H56C 0.9800 . ?
C57 H57A 0.9800 . ?
C57 H57B 0.9800 . ?
C57 H57C 0.9800 . ?
C58 C59 1.450(18) . ?
C58 H58A 0.9500 . ?
C59 C60 1.382(16) . ?
C59 C62 1.432(17) . ?
C61 C70 1.321(17) . ?
C61 C62 1.430(17) . ?
C62 C63 1.420(16) . ?
C63 C64 1.378(17) . ?
C63 H63A 0.9500 . ?
C64 C69 1.401(18) . ?
C64 C65 1.574(18) . ?
C65 C68 1.468(19) . ?
C65 C67 1.48(2) . ?
C65 C66 1.54(2) . ?
C66 H66A 0.9800 . ?
C66 H66B 0.9800 . ?
C66 H66C 0.9800 . ?
C67 H67A 0.9800 . ?
C67 H67B 0.9800 . ?
C67 H67C 0.9800 . ?
C68 H68A 0.9800 . ?
C68 H68B 0.9800 . ?
C68 H68C 0.9800 . ?
C69 C70 1.416(18) . ?
C69 H69A 0.9500 . ?
C70 C71 1.43(2) . ?
C71 C72 1.14(2) . ?
C72 H72A 0.9500 . ?
C73 C74 1.19(2) . ?
C73 H73A 0.9500 . ?
C74 C75 1.49(3) . ?
C75 C84 1.41(2) . ?
C75 C76 1.43(2) . ?
C76 C77 1.33(3) . ?
C76 H76A 0.9500 . ?
C77 C82 1.39(2) . ?
C77 C78 1.51(2) . ?
C78 C80 1.46(3) . ?
C78 C81 1.54(3) . ?
C78 C79 1.64(3) . ?
C79 H79A 0.9800 . ?
C79 H79B 0.9800 . ?
C79 H79C 0.9800 . ?
C80 H80A 0.9800 . ?
C80 H80B 0.9800 . ?
C80 H80C 0.9800 . ?
C81 H81A 0.9800 . ?
C81 H81B 0.9800 . ?
C81 H81C 0.9800 . ?
C82 C83 1.450(18) . ?
C82 H82A 0.9500 . ?
C83 C84 1.387(19) . ?
C83 C86 1.428(18) . ?
C85 C94 1.379(17) . ?
C85 C86 1.403(17) . ?
C86 C87 1.422(18) . ?
C87 C88 1.351(17) . ?
C87 H87A 0.9500 . ?
C88 C93 1.404(17) . ?
C88 C89 1.59(2) . ?
C89 C91 1.52(2) . ?
C89 C92 1.55(2) . ?
C89 C90 1.60(2) . ?
C90 H90A 0.9800 . ?
C90 H90B 0.9800 . ?
C90 H90C 0.9800 . ?
C91 H91A 0.9800 . ?
C91 H91B 0.9800 . ?
C91 H91C 0.9800 . ?
C92 H92A 0.9800 . ?
C92 H92B 0.9800 . ?
C92 H92C 0.9800 . ?
C93 C94 1.412(18) . ?
C93 H93A 0.9500 . ?
C94 C95 1.421(16) . ?
C95 C96 1.208(16) . ?

loop_
_platon_squeeze_void_nr
_platon_squeeze_void_average_x
_platon_squeeze_void_average_y
_platon_squeeze_void_average_z
_platon_squeeze_void_volume
_platon_squeeze_void_count_electrons
_platon_squeeze_void_content
1 0.031 0.603 0.144 11725 3991 ' '
